data_1512716
loop_
_publ_author_name
'Ho-Yuen Ng'
'Ngai-Man Lam'
'Min Yang'
'Xiao-Yi Yi'
'Ian D. Williams'
'Wa-Hung Leung'

_publ_section_title
;
 Ruthenium(VI) nitrido complexes with a sterically bulky bidentate Schiff
 base ligand
;
_journal_name_full
;
Inorganica Chimica Acta
;
_journal_page_first 171
_journal_page_last 175
_journal_volume 393
_journal_year 2012
_chemical_formula_sum 'C39.75 H43.5 Br4 Cl1.5 F3 N3 O6 Ru S'
_chemical_formula_weight 1222.22
_space_group_IT_number 7
_symmetry_cell_setting monoclinic
_symmetry_space_group_name_Hall 'P -2yc'
_symmetry_space_group_name_H-M 'P 1 c 1'
_atom_sites_solution_hydrogens geom
_atom_sites_solution_primary direct
_atom_sites_solution_secondary difmap
_cell_angle_alpha 90.00
_cell_angle_beta 100.719(2)
_cell_angle_gamma 90.00
_cell_formula_units_Z 2
_cell_length_a 8.8334(13)
_cell_length_b 14.049(2)
_cell_length_c 18.822(3)
_cell_measurement_reflns_used 5168
_cell_measurement_temperature 100(2)
_cell_measurement_theta_max 24.72
_cell_measurement_theta_min 2.34
_cell_volume 2295.1(6)
_computing_structure_refinement 'SHELXL-97 (Sheldrick, 1997)'
_computing_structure_solution 'SHELXS-97 (Sheldrick, 1990)'
_diffrn_ambient_temperature 100(2)
_diffrn_measured_fraction_theta_full 0.993
_diffrn_measured_fraction_theta_max 0.994
_diffrn_radiation_monochromator graphite
_diffrn_radiation_source 'fine-focus sealed tube'
_diffrn_radiation_type MoK\a
_diffrn_radiation_wavelength 0.71073
_diffrn_reflns_av_R_equivalents 0.0416
_diffrn_reflns_av_sigmaI/netI 0.0541
_diffrn_reflns_limit_h_max 10
_diffrn_reflns_limit_h_min -10
_diffrn_reflns_limit_k_max 17
_diffrn_reflns_limit_k_min -17
_diffrn_reflns_limit_l_max 23
_diffrn_reflns_limit_l_min -23
_diffrn_reflns_number 23059
_diffrn_reflns_theta_full 25.00
_diffrn_reflns_theta_max 26.00
_diffrn_reflns_theta_min 2.64
_exptl_absorpt_coefficient_mu 4.016
_exptl_absorpt_correction_T_max 1.00
_exptl_absorpt_correction_T_min 0.80
_exptl_absorpt_correction_type multi-scan
_exptl_absorpt_process_details SADABS
_exptl_crystal_colour red
_exptl_crystal_density_diffrn 1.769
_exptl_crystal_density_method 'not measured'
_exptl_crystal_description bar
_exptl_crystal_F_000 1207
_exptl_crystal_size_max 0.30
_exptl_crystal_size_mid 0.10
_exptl_crystal_size_min 0.08
_refine_diff_density_max 2.155
_refine_diff_density_min -0.781
_refine_diff_density_rms 0.120
_refine_ls_abs_structure_details 'Flack H D (1983), Acta Cryst. A39, 876-881'
_refine_ls_abs_structure_Flack 0.522(9)
_refine_ls_extinction_method none
_refine_ls_goodness_of_fit_ref 1.034
_refine_ls_hydrogen_treatment constr
_refine_ls_matrix_type full
_refine_ls_number_parameters 543
_refine_ls_number_reflns 8911
_refine_ls_number_restraints 2
_refine_ls_restrained_S_all 1.034
_refine_ls_R_factor_all 0.0571
_refine_ls_R_factor_gt 0.0458
_refine_ls_shift/su_max 0.000
_refine_ls_shift/su_mean 0.000
_refine_ls_structure_factor_coef Fsqd
_refine_ls_weighting_details 'calc w=1/[\s^2^(Fo^2^)+(0.0630P)^2^+1.0549P] where P=(Fo^2^+2Fc^2^)/3'
_refine_ls_weighting_scheme calc
_refine_ls_wR_factor_gt 0.1077
_refine_ls_wR_factor_ref 0.1127
_reflns_number_gt 7669
_reflns_number_total 8911
_reflns_threshold_expression >2sigma(I)
_cod_data_source_file ICA-2013-394-171-175.cif
_cod_data_source_block vin16
_cod_original_cell_volume 2295.0(6)
_cod_original_sg_symbol_H-M Pc
_cod_original_formula_sum 'C39.75 H43.50 Br4 Cl1.50 F3 N3 O6 Ru S'
_cod_database_code 1512716

loop_
_symmetry_equiv_pos_as_xyz
'x, y, z'
'x, -y, z+1/2'

loop_
_atom_site_label
_atom_site_type_symbol
_atom_site_fract_x
_atom_site_fract_y
_atom_site_fract_z
_atom_site_U_iso_or_equiv
_atom_site_adp_type
_atom_site_occupancy
_atom_site_symmetry_multiplicity
_atom_site_calc_flag
_atom_site_refinement_flags
_atom_site_disorder_assembly
_atom_site_disorder_group
Ru1 Ru 0.60714(7) 0.24670(6) 0.55388(4) 0.02787(14) Uani 1 1 d . . .
Br1 Br 1.07423(8) 0.21375(5) 0.92670(4) 0.03088(18) Uani 1 1 d . . .
Br2 Br 0.96394(9) 0.47202(6) 0.69363(5) 0.0406(2) Uani 1 1 d . . .
Br3 Br 0.09987(8) 0.28668(5) 0.19385(4) 0.03140(19) Uani 1 1 d . . .
Br4 Br 0.21155(9) 0.03336(6) 0.42899(4) 0.0407(2) Uani 1 1 d . . .
N1 N 0.6093(6) 0.1282(4) 0.6246(3) 0.0193(12) Uani 1 1 d . . .
N2 N 0.5750(7) 0.3715(4) 0.4944(3) 0.0236(13) Uani 1 1 d . . .
N3 N 0.7323(7) 0.1998(5) 0.5088(4) 0.0328(15) Uani 1 1 d . . .
O1 O 0.4172(6) 0.1899(4) 0.4969(3) 0.0276(11) Uani 1 1 d . . .
O2 O 0.7495(5) 0.3192(3) 0.6264(3) 0.0260(11) Uani 1 1 d . . .
O3 O 0.4392(6) 0.3077(4) 0.6161(3) 0.0290(11) Uani 1 1 d . . .
H3A H 0.4848 0.3262 0.6576 0.035 Uiso 1 1 d R . .
H3B H 0.3715 0.2667 0.6214 0.035 Uiso 1 1 d R . .
C1 C 0.6965(8) 0.1301(5) 0.6874(4) 0.0247(16) Uani 1 1 d . . .
H1A H 0.6928 0.0738 0.7150 0.030 Uiso 1 1 calc R . .
C2 C 0.7978(8) 0.2015(5) 0.7230(4) 0.0226(16) Uani 1 1 d . . .
C3 C 0.8216(9) 0.2920(5) 0.6924(4) 0.0227(16) Uani 1 1 d . . .
C4 C 0.9237(8) 0.3524(5) 0.7332(4) 0.0249(16) Uani 1 1 d . . .
C5 C 1.0005(9) 0.3304(6) 0.7999(4) 0.0316(18) Uani 1 1 d . . .
H5A H 1.0732 0.3740 0.8254 0.038 Uiso 1 1 calc R . .
C6 C 0.9736(8) 0.2436(5) 0.8319(4) 0.0233(15) Uani 1 1 d . . .
C7 C 0.8762(7) 0.1783(5) 0.7926(4) 0.0202(15) Uani 1 1 d . . .
H7A H 0.8620 0.1176 0.8127 0.024 Uiso 1 1 calc R . .
C8 C 0.5220(9) 0.0443(5) 0.6048(4) 0.0257(16) Uani 1 1 d . . .
C9 C 0.5811(9) -0.0283(6) 0.5669(4) 0.031(2) Uani 1 1 d . . .
C10 C 0.5020(9) -0.1135(5) 0.5521(4) 0.0284(17) Uani 1 1 d . . .
H10A H 0.5401 -0.1610 0.5240 0.034 Uiso 1 1 calc R . .
C11 C 0.3713(10) -0.1289(5) 0.5775(4) 0.0323(18) Uani 1 1 d . . .
H11A H 0.3218 -0.1890 0.5694 0.039 Uiso 1 1 calc R . .
C12 C 0.3074(10) -0.0602(6) 0.6146(5) 0.0347(19) Uani 1 1 d . . .
H12A H 0.2127 -0.0730 0.6298 0.042 Uiso 1 1 calc R . .
C13 C 0.3801(9) 0.0302(5) 0.6309(4) 0.0289(17) Uani 1 1 d . . .
C14 C 0.3526(8) 0.2174(5) 0.4335(4) 0.0192(15) Uani 1 1 d . . .
C15 C 0.2461(9) 0.1518(5) 0.3900(4) 0.0303(17) Uani 1 1 d . . .
C16 C 0.1759(9) 0.1728(5) 0.3196(4) 0.0274(17) Uani 1 1 d . . .
H16A H 0.1117 0.1272 0.2914 0.033 Uiso 1 1 calc R . .
C17 C 0.2010(9) 0.2618(5) 0.2908(4) 0.0285(16) Uani 1 1 d . . .
C18 C 0.2962(9) 0.3269(5) 0.3293(4) 0.0280(18) Uani 1 1 d . . .
H18A H 0.3101 0.3873 0.3087 0.034 Uiso 1 1 calc R . .
C19 C 0.3747(9) 0.3054(5) 0.4001(4) 0.0244(16) Uani 1 1 d . . .
C20 C 0.4773(8) 0.3784(5) 0.4338(4) 0.0214(15) Uani 1 1 d . . .
H20A H 0.4734 0.4378 0.4093 0.026 Uiso 1 1 calc R . .
C21 C 0.6708(7) 0.4594(5) 0.5124(4) 0.0189(14) Uani 1 1 d . . .
C22 C 0.8045(9) 0.4662(6) 0.4880(5) 0.0332(19) Uani 1 1 d . . .
C23 C 0.8886(10) 0.5476(6) 0.4998(5) 0.041(2) Uani 1 1 d . . .
H23A H 0.9808 0.5530 0.4809 0.049 Uiso 1 1 calc R . .
C24 C 0.8445(9) 0.6216(6) 0.5379(5) 0.041(2) Uani 1 1 d . . .
H24A H 0.9062 0.6771 0.5476 0.049 Uiso 1 1 calc R . .
C25 C 0.7075(12) 0.6130(6) 0.5618(5) 0.048(2) Uani 1 1 d . . .
H25A H 0.6757 0.6652 0.5875 0.057 Uiso 1 1 calc R . .
C26 C 0.6097(11) 0.5323(5) 0.5510(5) 0.0312(17) Uani 1 1 d . . .
C27 C 0.3115(10) 0.1022(6) 0.6716(4) 0.0372(19) Uani 1 1 d . . .
H27A H 0.3885 0.1545 0.6847 0.045 Uiso 1 1 calc R . .
C28 C 0.1644(11) 0.1461(8) 0.6246(7) 0.063(3) Uani 1 1 d . . .
H28A H 0.1894 0.1706 0.5794 0.095 Uiso 1 1 calc R . .
H28B H 0.1265 0.1982 0.6512 0.095 Uiso 1 1 calc R . .
H28C H 0.0846 0.0970 0.6136 0.095 Uiso 1 1 calc R . .
C29 C 0.2685(15) 0.0633(8) 0.7434(6) 0.070(3) Uani 1 1 d . . .
H29A H 0.3613 0.0389 0.7749 0.105 Uiso 1 1 calc R . .
H29B H 0.1930 0.0118 0.7321 0.105 Uiso 1 1 calc R . .
H29C H 0.2242 0.1148 0.7682 0.105 Uiso 1 1 calc R . .
C30 C 0.7373(11) -0.0191(8) 0.5414(6) 0.050(3) Uani 1 1 d . . .
H30A H 0.7767 0.0459 0.5566 0.060 Uiso 1 1 calc R . .
C31 C 0.7235(13) -0.0219(10) 0.4612(6) 0.086(4) Uani 1 1 d . . .
H31A H 0.6478 0.0255 0.4391 0.130 Uiso 1 1 calc R . .
H31B H 0.6898 -0.0854 0.4433 0.130 Uiso 1 1 calc R . .
H31C H 0.8238 -0.0076 0.4485 0.130 Uiso 1 1 calc R . .
C32 C 0.8576(12) -0.0891(8) 0.5816(11) 0.119(7) Uani 1 1 d . . .
H32A H 0.9555 -0.0804 0.5650 0.179 Uiso 1 1 calc R . .
H32B H 0.8212 -0.1545 0.5717 0.179 Uiso 1 1 calc R . .
H32C H 0.8728 -0.0769 0.6337 0.179 Uiso 1 1 calc R . .
C33 C 0.4555(9) 0.5281(6) 0.5725(5) 0.033(2) Uani 1 1 d . . .
H33A H 0.4191 0.4606 0.5717 0.040 Uiso 1 1 calc R . .
C34 C 0.4688(12) 0.5694(7) 0.6491(5) 0.060(3) Uani 1 1 d . . .
H34A H 0.3680 0.5667 0.6637 0.090 Uiso 1 1 calc R . .
H34B H 0.5033 0.6357 0.6494 0.090 Uiso 1 1 calc R . .
H34C H 0.5435 0.5321 0.6830 0.090 Uiso 1 1 calc R . .
C35 C 0.3404(9) 0.5875(6) 0.5232(5) 0.045(2) Uani 1 1 d . . .
H35A H 0.3286 0.5630 0.4737 0.067 Uiso 1 1 calc R . .
H35B H 0.3764 0.6536 0.5245 0.067 Uiso 1 1 calc R . .
H35C H 0.2410 0.5849 0.5391 0.067 Uiso 1 1 calc R . .
C36 C 0.8691(12) 0.3862(7) 0.4442(6) 0.058(3) Uani 1 1 d . . .
H36A H 0.7904 0.3343 0.4349 0.069 Uiso 1 1 calc R . .
C37 C 1.0161(13) 0.3444(9) 0.4901(9) 0.096(5) Uani 1 1 d . . .
H37A H 0.9907 0.3138 0.5332 0.144 Uiso 1 1 calc R . .
H37B H 1.0909 0.3955 0.5048 0.144 Uiso 1 1 calc R . .
H37C H 1.0605 0.2972 0.4615 0.144 Uiso 1 1 calc R . .
C38 C 0.892(2) 0.4235(9) 0.3728(9) 0.130(7) Uani 1 1 d . . .
H38A H 0.7977 0.4544 0.3482 0.195 Uiso 1 1 calc R . .
H38B H 0.9181 0.3707 0.3432 0.195 Uiso 1 1 calc R . .
H38C H 0.9769 0.4698 0.3803 0.195 Uiso 1 1 calc R . .
S1 S 0.4272(2) 0.36128(13) 0.79192(9) 0.0337(4) Uani 1 1 d . . .
O1S O 0.3906(8) 0.4337(5) 0.8346(3) 0.0537(17) Uani 1 1 d . . .
O2S O 0.2982(6) 0.3102(4) 0.7520(3) 0.0444(13) Uani 1 1 d . . .
O3S O 0.5436(7) 0.3802(4) 0.7494(3) 0.0479(14) Uani 1 1 d . . .
C1S C 0.5117(10) 0.2652(9) 0.8593(4) 0.064(3) Uani 1 1 d . . .
F1 F 0.5525(6) 0.1950(4) 0.8251(3) 0.0518(12) Uani 1 1 d . . .
F2 F 0.4300(8) 0.2516(4) 0.9018(3) 0.082(2) Uani 1 1 d . . .
F3 F 0.6498(7) 0.3069(5) 0.8946(3) 0.0829(19) Uani 1 1 d . . .
C2S C 0.698(3) 0.1859(17) 0.2327(12) 0.071(6) Uiso 0.50 1 d P A 1
Cl1 Cl 0.5642(8) 0.2180(5) 0.2832(4) 0.0822(17) Uiso 0.50 1 d P A 1
Cl2 Cl 0.8088(7) 0.0869(4) 0.2845(3) 0.0654(14) Uiso 0.50 1 d P A 1
C3S C 0.601(4) 0.163(2) 0.2473(17) 0.040(7) Uiso 0.25 1 d P B 2
Cl3 Cl 0.6849(17) 0.2838(11) 0.2724(8) 0.087(4) Uiso 0.25 1 d P B 2
Cl4 Cl 0.742(2) 0.0997(12) 0.3131(9) 0.053(4) Uiso 0.15 1 d P B 2
Cl4A Cl 0.628(2) 0.0870(14) 0.3142(10) 0.041(4) Uiso 0.10 1 d P B 2

loop_
_atom_site_aniso_label
_atom_site_aniso_U_11
_atom_site_aniso_U_22
_atom_site_aniso_U_33
_atom_site_aniso_U_23
_atom_site_aniso_U_13
_atom_site_aniso_U_12
Ru1 0.0371(3) 0.0145(2) 0.0276(2) 0.0032(2) -0.00550(19) -0.0071(2)
Br1 0.0370(4) 0.0226(4) 0.0281(4) -0.0013(3) -0.0068(3) 0.0000(3)
Br2 0.0465(5) 0.0227(4) 0.0444(5) 0.0085(4) -0.0127(4) -0.0141(3)
Br3 0.0437(4) 0.0202(4) 0.0246(4) -0.0007(3) -0.0083(3) -0.0007(3)
Br4 0.0576(5) 0.0231(4) 0.0341(4) 0.0078(3) -0.0102(4) -0.0188(4)
N1 0.017(3) 0.018(3) 0.023(3) -0.005(2) 0.005(3) -0.002(2)
N2 0.028(3) 0.010(3) 0.031(3) 0.000(3) 0.001(3) 0.001(2)
N3 0.036(4) 0.027(3) 0.038(4) 0.007(3) 0.013(3) 0.004(3)
O1 0.037(3) 0.024(3) 0.019(2) 0.000(2) -0.003(2) -0.009(2)
O2 0.025(2) 0.018(3) 0.030(3) 0.005(2) -0.007(2) -0.007(2)
O3 0.039(3) 0.022(3) 0.026(3) 0.002(2) 0.006(2) -0.004(2)
C1 0.031(4) 0.020(4) 0.025(4) 0.009(3) 0.010(3) 0.007(3)
C2 0.018(3) 0.018(4) 0.033(4) -0.003(3) 0.005(3) 0.000(3)
C3 0.030(4) 0.013(3) 0.026(4) -0.005(3) 0.006(3) 0.003(3)
C4 0.023(4) 0.015(4) 0.036(4) 0.008(3) 0.002(3) 0.006(3)
C5 0.026(4) 0.022(4) 0.046(5) -0.009(4) 0.004(4) -0.004(3)
C6 0.020(3) 0.021(4) 0.028(3) -0.004(4) 0.003(3) 0.002(3)
C7 0.020(3) 0.023(4) 0.020(3) 0.004(3) 0.009(3) 0.004(3)
C8 0.035(4) 0.013(4) 0.029(4) 0.009(3) 0.004(3) 0.002(3)
C9 0.044(6) 0.017(4) 0.026(4) 0.000(3) -0.012(4) 0.004(3)
C10 0.034(4) 0.014(4) 0.033(4) -0.009(3) -0.006(3) 0.002(3)
C11 0.049(5) 0.006(3) 0.035(4) 0.005(3) -0.007(4) -0.002(3)
C12 0.037(4) 0.032(4) 0.035(4) 0.008(4) 0.008(4) -0.020(4)
C13 0.039(4) 0.011(4) 0.037(4) 0.001(3) 0.009(4) -0.003(3)
C14 0.020(3) 0.016(3) 0.019(3) -0.009(3) -0.003(3) -0.004(3)
C15 0.045(4) 0.015(4) 0.030(4) -0.004(3) 0.003(3) -0.018(3)
C16 0.040(4) 0.015(4) 0.020(4) 0.004(3) -0.013(3) 0.002(3)
C17 0.040(4) 0.021(4) 0.020(3) 0.000(3) -0.005(3) 0.001(4)
C18 0.045(5) 0.013(4) 0.027(4) -0.005(3) 0.011(4) -0.002(3)
C19 0.037(4) 0.016(4) 0.019(4) 0.001(3) 0.003(3) -0.006(3)
C20 0.026(4) 0.014(3) 0.025(4) 0.000(3) 0.007(3) -0.008(3)
C21 0.018(3) 0.019(4) 0.017(3) -0.005(3) -0.006(3) -0.008(3)
C22 0.035(4) 0.023(4) 0.040(5) 0.012(4) 0.005(4) 0.000(3)
C23 0.035(4) 0.029(4) 0.051(5) 0.009(4) -0.010(4) -0.002(3)
C24 0.028(4) 0.038(5) 0.044(5) 0.014(4) -0.026(4) -0.025(4)
C25 0.085(7) 0.017(4) 0.035(5) 0.006(4) -0.005(5) 0.003(4)
C26 0.046(5) 0.018(4) 0.027(4) -0.011(4) -0.001(4) 0.006(4)
C27 0.049(5) 0.030(4) 0.036(4) 0.003(3) 0.015(4) -0.014(4)
C28 0.036(5) 0.051(6) 0.106(9) -0.022(6) 0.022(6) 0.009(5)
C29 0.108(9) 0.046(6) 0.070(7) 0.001(5) 0.054(7) -0.022(6)
C30 0.043(5) 0.044(6) 0.061(6) -0.016(5) 0.005(5) 0.002(4)
C31 0.066(7) 0.118(11) 0.083(8) -0.056(8) 0.032(6) -0.039(7)
C32 0.035(6) 0.032(6) 0.28(2) -0.017(9) -0.002(9) 0.004(5)
C33 0.037(4) 0.020(4) 0.050(5) -0.001(4) 0.027(4) 0.009(3)
C34 0.074(7) 0.066(7) 0.044(5) -0.007(5) 0.024(5) 0.026(5)
C35 0.040(5) 0.024(4) 0.072(6) 0.002(4) 0.014(4) -0.001(4)
C36 0.049(6) 0.030(5) 0.108(9) -0.003(5) 0.050(6) 0.008(4)
C37 0.056(7) 0.049(7) 0.187(16) 0.019(9) 0.034(9) 0.010(6)
C38 0.249(19) 0.051(7) 0.140(12) -0.013(7) 0.164(14) -0.034(9)
S1 0.0439(10) 0.0301(10) 0.0274(9) -0.0015(7) 0.0073(8) 0.0021(8)
O1S 0.064(4) 0.048(4) 0.042(3) 0.003(3) -0.009(3) 0.013(3)
O2S 0.046(3) 0.036(3) 0.049(3) -0.006(2) 0.003(2) 0.006(2)
O3S 0.055(4) 0.038(3) 0.051(3) -0.003(3) 0.012(3) 0.000(3)
C1S 0.046(5) 0.124(10) 0.026(4) -0.028(5) 0.015(4) 0.035(6)
F1 0.054(3) 0.045(3) 0.061(3) 0.010(2) 0.024(2) 0.015(2)
F2 0.104(5) 0.082(4) 0.076(4) 0.045(3) 0.060(4) 0.049(4)
F3 0.073(4) 0.096(5) 0.067(4) -0.026(3) -0.021(3) 0.027(3)

loop_
_atom_type_symbol
_atom_type_description
_atom_type_scat_dispersion_real
_atom_type_scat_dispersion_imag
_atom_type_scat_source
C C 0.0033 0.0016 'International Tables Vol C Tables 4.2.6.8 and 6.1.1.4'
H H 0.0000 0.0000 'International Tables Vol C Tables 4.2.6.8 and 6.1.1.4'
N N 0.0061 0.0033 'International Tables Vol C Tables 4.2.6.8 and 6.1.1.4'
O O 0.0106 0.0060 'International Tables Vol C Tables 4.2.6.8 and 6.1.1.4'
F F 0.0171 0.0103 'International Tables Vol C Tables 4.2.6.8 and 6.1.1.4'
S S 0.1246 0.1234 'International Tables Vol C Tables 4.2.6.8 and 6.1.1.4'
Cl Cl 0.1484 0.1585 'International Tables Vol C Tables 4.2.6.8 and 6.1.1.4'
Br Br -0.2901 2.4595 'International Tables Vol C Tables 4.2.6.8 and 6.1.1.4'
Ru Ru -1.2594 0.8363 'International Tables Vol C Tables 4.2.6.8 and 6.1.1.4'

loop_
_geom_angle_atom_site_label_1
_geom_angle_atom_site_label_2
_geom_angle_atom_site_label_3
_geom_angle
N3 Ru1 O2 99.3(3)
N3 Ru1 O1 98.1(3)
O2 Ru1 O1 162.6(2)
N3 Ru1 N2 95.6(3)
O2 Ru1 N2 86.7(2)
O1 Ru1 N2 91.8(2)
N3 Ru1 N1 94.6(3)
O2 Ru1 N1 92.3(2)
O1 Ru1 N1 86.1(2)
N2 Ru1 N1 169.7(2)
N3 Ru1 O3 179.0(3)
O2 Ru1 O3 80.7(2)
O1 Ru1 O3 82.0(2)
N2 Ru1 O3 85.4(2)
N1 Ru1 O3 84.34(19)
C1 N1 C8 117.5(6)
C1 N1 Ru1 119.6(5)
C8 N1 Ru1 122.9(5)
C20 N2 C21 113.0(6)
C20 N2 Ru1 122.7(5)
C21 N2 Ru1 124.1(4)
C14 O1 Ru1 124.6(4)
C3 O2 Ru1 129.0(4)
N1 C1 C2 131.5(7)
C7 C2 C1 115.7(7)
C7 C2 C3 119.9(7)
C1 C2 C3 124.4(7)
O2 C3 C4 119.6(7)
O2 C3 C2 123.1(7)
C4 C3 C2 117.3(7)
C5 C4 C3 123.1(7)
C5 C4 Br2 118.1(6)
C3 C4 Br2 118.8(6)
C4 C5 C6 120.3(7)
C7 C6 C5 119.3(7)
C7 C6 Br1 119.9(6)
C5 C6 Br1 120.8(6)
C6 C7 C2 119.9(7)
C9 C8 N1 120.2(7)
C9 C8 C13 120.3(7)
N1 C8 C13 119.2(6)
C10 C9 C8 120.6(7)
C10 C9 C30 117.1(7)
C8 C9 C30 122.4(8)
C11 C10 C9 120.0(7)
C10 C11 C12 121.9(7)
C11 C12 C13 121.5(7)
C12 C13 C8 115.7(7)
C12 C13 C27 120.7(7)
C8 C13 C27 123.6(7)
O1 C14 C19 127.0(6)
O1 C14 C15 117.5(6)
C19 C14 C15 115.5(6)
C16 C15 C14 122.0(7)
C16 C15 Br4 119.2(5)
C14 C15 Br4 118.7(6)
C15 C16 C17 119.1(7)
C18 C17 C16 121.5(7)
C18 C17 Br3 121.4(6)
C16 C17 Br3 117.1(5)
C17 C18 C19 120.4(7)
C18 C19 C14 121.4(7)
C18 C19 C20 114.9(7)
C14 C19 C20 123.7(7)
N2 C20 C19 126.5(7)
C22 C21 C26 124.4(7)
C22 C21 N2 118.3(6)
C26 C21 N2 117.2(6)
C21 C22 C23 119.3(8)
C21 C22 C36 123.9(7)
C23 C22 C36 116.7(7)
C22 C23 C24 121.9(8)
C23 C24 C25 117.5(8)
C24 C25 C26 125.1(9)
C25 C26 C21 111.8(8)
C25 C26 C33 123.7(7)
C21 C26 C33 124.3(7)
C13 C27 C28 111.0(7)
C13 C27 C29 113.6(7)
C28 C27 C29 108.5(8)
C31 C30 C32 113.5(11)
C31 C30 C9 113.6(8)
C32 C30 C9 111.6(10)
C26 C33 C35 111.0(7)
C26 C33 C34 109.0(8)
C35 C33 C34 107.2(7)
C38 C36 C37 113.4(11)
C38 C36 C22 110.4(9)
C37 C36 C22 109.4(10)
O1S S1 O2S 115.2(4)
O1S S1 O3S 117.3(4)
O2S S1 O3S 112.4(3)
O1S S1 C1S 104.0(4)
O2S S1 C1S 99.7(4)
O3S S1 C1S 105.6(4)
F2 C1S F1 119.0(12)
F2 C1S F3 109.3(8)
F1 C1S F3 105.2(7)
F2 C1S S1 110.5(6)
F1 C1S S1 109.0(6)
F3 C1S S1 102.5(8)
Cl1 C2S Cl2 104.8(12)
Cl4A C3S Cl4 34.0(10)
Cl4A C3S Cl3 114(2)
Cl4 C3S Cl3 94.9(17)
Cl4A Cl4 C3S 63.4(17)
Cl4 Cl4A C3S 82.6(19)

loop_
_geom_bond_atom_site_label_1
_geom_bond_atom_site_label_2
_geom_bond_distance
Ru1 N3 1.651(6)
Ru1 O2 1.960(5)
Ru1 O1 1.983(5)
Ru1 N2 2.070(6)
Ru1 N1 2.129(6)
Ru1 O3 2.225(5)
Br1 C6 1.887(7)
Br2 C4 1.898(7)
Br3 C17 1.908(7)
Br4 C15 1.867(7)
N1 C1 1.284(9)
N1 C8 1.421(9)
N2 C20 1.301(9)
N2 C21 1.500(8)
O1 C14 1.283(8)
O2 C3 1.342(9)
C1 C2 1.426(10)
C2 C7 1.402(10)
C2 C3 1.428(10)
C3 C4 1.366(10)
C4 C5 1.347(11)
C5 C6 1.400(11)
C6 C7 1.375(10)
C8 C9 1.401(11)
C8 C13 1.442(11)
C9 C10 1.388(10)
C9 C30 1.548(13)
C10 C11 1.347(12)
C11 C12 1.373(11)
C12 C13 1.431(10)
C13 C27 1.467(11)
C14 C19 1.416(10)
C14 C15 1.455(9)
C15 C16 1.385(10)
C16 C17 1.398(10)
C17 C18 1.357(10)
C18 C19 1.415(10)
C19 C20 1.436(10)
C21 C22 1.348(10)
C21 C26 1.419(10)
C22 C23 1.359(11)
C22 C36 1.562(12)
C23 C24 1.360(13)
C24 C25 1.372(13)
C25 C26 1.417(12)
C26 C33 1.493(12)
C27 C28 1.557(13)
C27 C29 1.569(12)
C30 C31 1.493(15)
C30 C32 1.539(16)
C33 C35 1.497(12)
C33 C34 1.539(12)
C36 C38 1.491(16)
C36 C37 1.536(16)
S1 O1S 1.372(7)
S1 O2S 1.436(6)
S1 O3S 1.440(6)
S1 C1S 1.906(11)
C1S F2 1.188(10)
C1S F1 1.265(10)
C1S F3 1.405(12)
C2S Cl1 1.71(2)
C2S Cl2 1.87(2)
C3S Cl4A 1.64(4)
C3S Cl4 1.82(4)
C3S Cl3 1.87(4)
Cl4 Cl4A 1.02(2)
